data_4084826
loop_
_publ_author_name
'Zeng, Tinghua'
'Wang, Yaorong'
'Shen, Qi'
'Yao, Yingming'
'Luo, Yunjie'
'Cui, Dongmei'

_publ_section_title
;
 Synthesis and Characterization of Amine-Bridged Bis(phenolate) Yttrium
 Guanidinates and Their Application in the Ring-Opening Polymerization of
 1,4-Dioxan-2-one
;
_journal_issue 23
_journal_name_full Organometallics
_journal_page_first 6803
_journal_paper_doi 10.1021/om5008242
_journal_volume 33
_journal_year 2014
_chemical_formula_moiety '2(C53 H94 N5 O2 Si2 Y), C4 H8 O'
_chemical_formula_sum 'C110 H196 N10 O5 Si4 Y2'
_chemical_formula_weight 2028.95
_chemical_name_systematic
; 
 ? 
;
_space_group_IT_number 15
_symmetry_cell_setting monoclinic
_symmetry_Int_Tables_number 15
_symmetry_space_group_name_Hall '-C 2yc'
_symmetry_space_group_name_H-M 'C 1 2/c 1'
_atom_sites_solution_hydrogens geom
_atom_sites_solution_primary direct
_atom_sites_solution_secondary difmap
_audit_creation_method SHELXL-97
_cell_angle_alpha 90.00
_cell_angle_beta 112.385(4)
_cell_angle_gamma 90.00
_cell_formula_units_Z 4
_cell_length_a 39.4343(15)
_cell_length_b 10.9607(4)
_cell_length_c 30.1541(16)
_cell_measurement_reflns_used 26027
_cell_measurement_temperature 223(2)
_cell_measurement_theta_max 27.5
_cell_measurement_theta_min 3.1
_cell_volume 12051.3(10)
_computing_cell_refinement CrystalClear
_computing_data_collection CrystalClear
_computing_data_reduction CrystalStructure
_computing_structure_refinement 'SHELXL-97 (Sheldrick, 1997)'
_computing_structure_solution 'SHELXS-97 (Sheldrick, 1990)'
_diffrn_ambient_temperature 223(2)
_diffrn_detector_area_resol_mean 14.63
_diffrn_measured_fraction_theta_full 0.996
_diffrn_measured_fraction_theta_max 0.996
_diffrn_measurement_device_type 'Rigaku Saturn'
_diffrn_measurement_method \w
_diffrn_radiation_monochromator graphite
_diffrn_radiation_source 'fine-focus sealed tube'
_diffrn_radiation_type MoK\a
_diffrn_radiation_wavelength 0.71075
_diffrn_reflns_av_R_equivalents 0.1050
_diffrn_reflns_av_sigmaI/netI 0.0974
_diffrn_reflns_limit_h_max 51
_diffrn_reflns_limit_h_min -50
_diffrn_reflns_limit_k_max 13
_diffrn_reflns_limit_k_min -14
_diffrn_reflns_limit_l_max 39
_diffrn_reflns_limit_l_min -37
_diffrn_reflns_number 56663
_diffrn_reflns_theta_full 27.48
_diffrn_reflns_theta_max 27.48
_diffrn_reflns_theta_min 3.08
_exptl_absorpt_coefficient_mu 1.048
_exptl_absorpt_correction_T_max 0.742
_exptl_absorpt_correction_T_min 0.519
_exptl_absorpt_correction_type multi-scan
_exptl_absorpt_process_details 'Jacobson, R. (1998) Private communication'
_exptl_crystal_colour colorless
_exptl_crystal_density_diffrn 1.118
_exptl_crystal_density_method 'not measured'
_exptl_crystal_description block
_exptl_crystal_F_000 4399
_exptl_crystal_size_max 0.60
_exptl_crystal_size_mid 0.43
_exptl_crystal_size_min 0.30
_refine_diff_density_max 1.447
_refine_diff_density_min -0.851
_refine_diff_density_rms 0.087
_refine_ls_extinction_method none
_refine_ls_goodness_of_fit_ref 1.208
_refine_ls_hydrogen_treatment constr
_refine_ls_matrix_type full
_refine_ls_number_parameters 581
_refine_ls_number_reflns 13776
_refine_ls_number_restraints 2
_refine_ls_restrained_S_all 1.208
_refine_ls_R_factor_all 0.1335
_refine_ls_R_factor_gt 0.1114
_refine_ls_shift/su_max 0.001
_refine_ls_shift/su_mean 0.000
_refine_ls_structure_factor_coef Fsqd
_refine_ls_weighting_details 'calc w=1/[\s^2^(Fo^2^)+(0.0662P)^2^+63.8238P] where P=(Fo^2^+2Fc^2^)/3'
_refine_ls_weighting_scheme calc
_refine_ls_wR_factor_gt 0.2284
_refine_ls_wR_factor_ref 0.2394
_reflns_number_gt 11279
_reflns_number_total 13776
_reflns_threshold_expression >2sigma(I)
_cod_data_source_file om5008242_si_002.cif
_cod_data_source_block shelxl-zth01
_cod_depositor_comments 'Adding full bibliography for 4084826--4084829.cif.'
_cod_original_cell_volume 12051.3(9)
_cod_original_sg_symbol_Hall 'C -2yc'
_cod_original_sg_symbol_H-M 'C 2/c '
_cod_database_code 4084826

loop_
_symmetry_equiv_pos_as_xyz
'x, y, z'
'-x, y, -z+1/2'
'x+1/2, y+1/2, z'
'-x+1/2, y+1/2, -z+1/2'
'-x, -y, -z'
'x, -y, z-1/2'
'-x+1/2, -y+1/2, -z'
'x+1/2, -y+1/2, z-1/2'

loop_
_atom_site_label
_atom_site_type_symbol
_atom_site_fract_x
_atom_site_fract_y
_atom_site_fract_z
_atom_site_U_iso_or_equiv
_atom_site_adp_type
_atom_site_occupancy
_atom_site_symmetry_multiplicity
_atom_site_calc_flag
_atom_site_refinement_flags
Y1 Y 0.146464(13) 0.82229(5) 0.027496(17) 0.02698(14) Uani 1 1 d .
O1 O 0.11888(10) 0.7519(4) -0.04475(13) 0.0355(9) Uani 1 1 d .
O2 O 0.19112(10) 0.9072(3) 0.08460(13) 0.0337(8) Uani 1 1 d .
O3 O 0.0301(11) 0.163(3) 0.8236(15) 0.285(12) Uani 0.50 1 d PD
N1 N 0.18952(11) 0.8891(4) -0.01215(14) 0.0270(9) Uani 1 1 d .
N2 N 0.12779(12) 1.0380(4) -0.00853(16) 0.0330(10) Uani 1 1 d .
N4 N 0.10598(11) 0.7640(4) 0.06544(16) 0.0323(10) Uani 1 1 d .
N3 N 0.15193(11) 0.6391(4) 0.06841(16) 0.0308(10) Uani 1 1 d .
N5 N 0.11067(11) 0.5676(4) 0.10561(15) 0.0292(9) Uani 1 1 d .
Si1 Si 0.07957(4) 0.45695(15) 0.07135(6) 0.0359(4) Uani 1 1 d .
Si2 Si 0.12585(4) 0.57266(16) 0.16861(6) 0.0387(4) Uani 1 1 d .
C1 C 0.11702(15) 0.7735(5) -0.08943(19) 0.0337(12) Uani 1 1 d .
C2 C 0.08442(15) 0.7622(5) -0.13090(19) 0.0344(12) Uani 1 1 d .
C3 C 0.08555(16) 0.7987(6) -0.1743(2) 0.0412(14) Uani 1 1 d .
H3 H 0.0638 0.7922 -0.2018 0.049 Uiso 1 1 calc R
C4 C 0.11662(17) 0.8444(6) -0.1802(2) 0.0421(14) Uani 1 1 d .
C5 C 0.14861(16) 0.8457(5) -0.13973(19) 0.0380(13) Uani 1 1 d .
H5 H 0.1706 0.8709 -0.1423 0.046 Uiso 1 1 calc R
C6 C 0.14899(15) 0.8104(5) -0.09525(19) 0.0349(12) Uani 1 1 d .
C7 C 0.22421(14) 0.9606(5) 0.09710(19) 0.0318(12) Uani 1 1 d .
C8 C 0.24127(15) 1.0286(5) 0.13995(19) 0.0329(12) Uani 1 1 d .
C9 C 0.27618(15) 1.0758(5) 0.1489(2) 0.0370(13) Uani 1 1 d .
H9 H 0.2876 1.1204 0.1773 0.044 Uiso 1 1 calc R
C10 C 0.29520(14) 1.0618(5) 0.1187(2) 0.0345(12) Uani 1 1 d .
C11 C 0.27745(14) 0.9990(5) 0.0763(2) 0.0384(13) Uani 1 1 d .
H11 H 0.2889 0.9900 0.0543 0.046 Uiso 1 1 calc R
C12 C 0.24243(14) 0.9483(5) 0.06579(19) 0.0327(12) Uani 1 1 d .
C13 C 0.18490(14) 0.8047(5) -0.05323(19) 0.0348(12) Uani 1 1 d .
H13A H 0.2045 0.8220 -0.0648 0.042 Uiso 1 1 calc R
H13B H 0.1884 0.7209 -0.0410 0.042 Uiso 1 1 calc R
C14 C 0.22749(14) 0.8663(5) 0.0227(2) 0.0351(12) Uani 1 1 d .
H14A H 0.2440 0.8715 0.0054 0.042 Uiso 1 1 calc R
H14B H 0.2286 0.7822 0.0343 0.042 Uiso 1 1 calc R
C15 C 0.18392(17) 1.0188(6) -0.0276(3) 0.0483(11) Uani 1 1 d .
H15A H 0.1922 1.0309 -0.0541 0.058 Uiso 1 1 calc R
H15B H 0.1989 1.0709 -0.0009 0.058 Uiso 1 1 calc R
C16 C 0.14398(17) 1.0568(6) -0.0438(2) 0.0483(11) Uani 1 1 d .
H16A H 0.1420 1.1435 -0.0523 0.058 Uiso 1 1 calc R
H16B H 0.1297 1.0110 -0.0728 0.058 Uiso 1 1 calc R
C17 C 0.0880(2) 1.0506(8) -0.0340(4) 0.096(3) Uani 1 1 d .
H17A H 0.0825 1.1304 -0.0490 0.145 Uiso 1 1 calc R
H17B H 0.0760 1.0418 -0.0115 0.145 Uiso 1 1 calc R
H17C H 0.0792 0.9880 -0.0585 0.145 Uiso 1 1 calc R
C18 C 0.1383(3) 1.1301(7) 0.0288(3) 0.099(4) Uani 1 1 d .
H18A H 0.1646 1.1274 0.0464 0.148 Uiso 1 1 calc R
H18B H 0.1259 1.1145 0.0505 0.148 Uiso 1 1 calc R
H18C H 0.1314 1.2101 0.0144 0.148 Uiso 1 1 calc R
C19 C 0.04941(15) 0.7016(6) -0.1295(2) 0.0398(14) Uani 1 1 d .
C20 C 0.01802(17) 0.6941(7) -0.1783(2) 0.0591(19) Uani 1 1 d .
H20A H 0.0108 0.7758 -0.1906 0.089 Uiso 1 1 calc R
H20B H -0.0027 0.6527 -0.1750 0.089 Uiso 1 1 calc R
H20C H 0.0260 0.6490 -0.2003 0.089 Uiso 1 1 calc R
C21 C 0.05910(18) 0.5709(6) -0.1107(2) 0.0543(17) Uani 1 1 d .
H21A H 0.0674 0.5253 -0.1322 0.081 Uiso 1 1 calc R
H21B H 0.0376 0.5318 -0.1089 0.081 Uiso 1 1 calc R
H21C H 0.0785 0.5731 -0.0790 0.081 Uiso 1 1 calc R
C22 C 0.03553(19) 0.7716(7) -0.0957(3) 0.063(2) Uani 1 1 d .
H22A H 0.0548 0.7754 -0.0640 0.095 Uiso 1 1 calc R
H22B H 0.0144 0.7301 -0.0940 0.095 Uiso 1 1 calc R
H22C H 0.0287 0.8537 -0.1078 0.095 Uiso 1 1 calc R
C23 C 0.1159(3) 0.8816(11) -0.2291(3) 0.109(2) Uani 1 1 d .
C24 C 0.1498(3) 0.9380(11) -0.2285(3) 0.109(2) Uani 1 1 d .
H24A H 0.1676 0.8748 -0.2265 0.163 Uiso 1 1 calc R
H24B H 0.1597 0.9916 -0.2010 0.163 Uiso 1 1 calc R
H24C H 0.1446 0.9847 -0.2577 0.163 Uiso 1 1 calc R
C25 C 0.0950(3) 0.8007(10) -0.2682(3) 0.109(2) Uani 1 1 d .
H25A H 0.0977 0.8264 -0.2974 0.163 Uiso 1 1 calc R
H25B H 0.0692 0.8039 -0.2728 0.163 Uiso 1 1 calc R
H25C H 0.1039 0.7178 -0.2605 0.163 Uiso 1 1 calc R
C26 C 0.0921(3) 1.0069(10) -0.2432(3) 0.109(2) Uani 1 1 d .
H26A H 0.0877 1.0285 -0.2761 0.163 Uiso 1 1 calc R
H26B H 0.1056 1.0720 -0.2220 0.163 Uiso 1 1 calc R
H26C H 0.0688 0.9950 -0.2398 0.163 Uiso 1 1 calc R
C27 C 0.22399(16) 1.0404(6) 0.1778(2) 0.0413(14) Uani 1 1 d .
C28 C 0.18451(17) 1.0881(8) 0.1553(2) 0.064(2) Uani 1 1 d .
H28A H 0.1695 1.0298 0.1318 0.096 Uiso 1 1 calc R
H28B H 0.1843 1.1657 0.1397 0.096 Uiso 1 1 calc R
H28C H 0.1748 1.0989 0.1802 0.096 Uiso 1 1 calc R
C29 C 0.2245(2) 0.9147(7) 0.1998(2) 0.062(2) Uani 1 1 d .
H29A H 0.2124 0.9188 0.2224 0.093 Uiso 1 1 calc R
H29B H 0.2497 0.8885 0.2165 0.093 Uiso 1 1 calc R
H29C H 0.2118 0.8567 0.1747 0.093 Uiso 1 1 calc R
C30 C 0.24559(19) 1.1272(7) 0.2186(2) 0.0531(17) Uani 1 1 d .
H30A H 0.2471 1.2069 0.2055 0.080 Uiso 1 1 calc R
H30B H 0.2701 1.0953 0.2353 0.080 Uiso 1 1 calc R
H30C H 0.2332 1.1344 0.2408 0.080 Uiso 1 1 calc R
C31 C 0.33501(15) 1.1053(5) 0.1331(2) 0.0402(14) Uani 1 1 d .
C32 C 0.35973(18) 1.0180(8) 0.1710(3) 0.069(2) Uani 1 1 d .
H32A H 0.3525 1.0170 0.1984 0.104 Uiso 1 1 calc R
H32B H 0.3850 1.0448 0.1812 0.104 Uiso 1 1 calc R
H32C H 0.3574 0.9365 0.1576 0.104 Uiso 1 1 calc R
C33 C 0.3401(2) 1.2337(8) 0.1523(4) 0.104(4) Uani 1 1 d .
H33A H 0.3235 1.2879 0.1284 0.157 Uiso 1 1 calc R
H33B H 0.3652 1.2593 0.1597 0.157 Uiso 1 1 calc R
H33C H 0.3348 1.2366 0.1812 0.157 Uiso 1 1 calc R
C34 C 0.34808(19) 1.0985(8) 0.0913(3) 0.069(2) Uani 1 1 d .
H34A H 0.3491 1.0139 0.0825 0.104 Uiso 1 1 calc R
H34B H 0.3723 1.1347 0.1009 0.104 Uiso 1 1 calc R
H34C H 0.3311 1.1428 0.0640 0.104 Uiso 1 1 calc R
C35 C 0.12317(13) 0.6562(5) 0.08060(18) 0.0275(11) Uani 1 1 d .
C36 C 0.17661(14) 0.5358(5) 0.0852(2) 0.0348(12) Uani 1 1 d .
H36 H 0.1645 0.4709 0.0966 0.042 Uiso 1 1 calc R
C37 C 0.21204(15) 0.5759(6) 0.1266(2) 0.0478(16) Uani 1 1 d .
H37A H 0.2232 0.6442 0.1161 0.057 Uiso 1 1 calc R
H37B H 0.2061 0.6039 0.1537 0.057 Uiso 1 1 calc R
C38 C 0.23950(19) 0.4699(8) 0.1430(3) 0.067(2) Uani 1 1 d .
H38A H 0.2621 0.4981 0.1686 0.081 Uiso 1 1 calc R
H38B H 0.2291 0.4043 0.1559 0.081 Uiso 1 1 calc R
C39 C 0.24854(19) 0.4210(7) 0.1020(3) 0.069(2) Uani 1 1 d .
H39A H 0.2648 0.3502 0.1130 0.082 Uiso 1 1 calc R
H39B H 0.2615 0.4837 0.0915 0.082 Uiso 1 1 calc R
C40 C 0.2141(2) 0.3842(7) 0.0604(3) 0.067(2) Uani 1 1 d .
H40A H 0.2030 0.3141 0.0699 0.081 Uiso 1 1 calc R
H40B H 0.2207 0.3586 0.0336 0.081 Uiso 1 1 calc R
C41 C 0.18605(17) 0.4870(6) 0.0437(2) 0.0494(16) Uani 1 1 d .
H41A H 0.1637 0.4568 0.0182 0.059 Uiso 1 1 calc R
H41B H 0.1959 0.5535 0.0304 0.059 Uiso 1 1 calc R
C42 C 0.07419(14) 0.7981(5) 0.07625(18) 0.0317(12) Uani 1 1 d .
H42 H 0.0717 0.7383 0.0994 0.038 Uiso 1 1 calc R
C43 C 0.03897(15) 0.7959(6) 0.0315(2) 0.0400(14) Uani 1 1 d .
H43A H 0.0410 0.8541 0.0080 0.048 Uiso 1 1 calc R
H43B H 0.0355 0.7144 0.0171 0.048 Uiso 1 1 calc R
C44 C 0.00602(16) 0.8286(6) 0.0437(3) 0.0508(16) Uani 1 1 d .
H44A H -0.0160 0.8302 0.0141 0.061 Uiso 1 1 calc R
H44B H 0.0026 0.7655 0.0646 0.061 Uiso 1 1 calc R
C45 C 0.01050(17) 0.9513(7) 0.0684(3) 0.0575(19) Uani 1 1 d .
H45A H 0.0101 1.0159 0.0457 0.069 Uiso 1 1 calc R
H45B H -0.0101 0.9649 0.0784 0.069 Uiso 1 1 calc R
C46 C 0.04593(17) 0.9578(7) 0.1116(2) 0.0518(17) Uani 1 1 d .
H46A H 0.0447 0.9020 0.1363 0.062 Uiso 1 1 calc R
H46B H 0.0492 1.0407 0.1247 0.062 Uiso 1 1 calc R
C47 C 0.07892(16) 0.9241(6) 0.0989(2) 0.0437(14) Uani 1 1 d .
H47A H 0.0816 0.9847 0.0766 0.052 Uiso 1 1 calc R
H47B H 0.1013 0.9256 0.1281 0.052 Uiso 1 1 calc R
C48 C 0.1464(2) 0.7240(6) 0.1904(2) 0.0560(18) Uani 1 1 d .
H48A H 0.1605 0.7505 0.1719 0.084 Uiso 1 1 calc R
H48B H 0.1624 0.7181 0.2240 0.084 Uiso 1 1 calc R
H48C H 0.1271 0.7825 0.1868 0.084 Uiso 1 1 calc R
C49 C 0.16041(19) 0.4511(7) 0.1976(2) 0.0553(18) Uani 1 1 d .
H49A H 0.1502 0.3720 0.1849 0.083 Uiso 1 1 calc R
H49B H 0.1667 0.4524 0.2320 0.083 Uiso 1 1 calc R
H49C H 0.1823 0.4656 0.1909 0.083 Uiso 1 1 calc R
C50 C 0.08607(19) 0.5483(8) 0.1872(2) 0.0586(19) Uani 1 1 d .
H50A H 0.0682 0.6129 0.1741 0.088 Uiso 1 1 calc R
H50B H 0.0947 0.5494 0.2219 0.088 Uiso 1 1 calc R
H50C H 0.0748 0.4701 0.1753 0.088 Uiso 1 1 calc R
C51 C 0.07879(18) 0.4586(6) 0.0097(2) 0.0488(16) Uani 1 1 d .
H51A H 0.0700 0.5372 -0.0049 0.073 Uiso 1 1 calc R
H51B H 0.0626 0.3948 -0.0090 0.073 Uiso 1 1 calc R
H51C H 0.1034 0.4447 0.0107 0.073 Uiso 1 1 calc R
C52 C 0.03187(16) 0.4813(6) 0.0681(3) 0.0525(17) Uani 1 1 d .
H52A H 0.0317 0.4787 0.1001 0.079 Uiso 1 1 calc R
H52B H 0.0160 0.4177 0.0486 0.079 Uiso 1 1 calc R
H52C H 0.0231 0.5603 0.0538 0.079 Uiso 1 1 calc R
C53 C 0.0935(2) 0.3023(6) 0.0983(2) 0.0542(17) Uani 1 1 d .
H53A H 0.1191 0.2883 0.1039 0.081 Uiso 1 1 calc R
H53B H 0.0785 0.2407 0.0765 0.081 Uiso 1 1 calc R
H53C H 0.0902 0.2976 0.1285 0.081 Uiso 1 1 calc R
C54 C 0.0123(16) 0.086(4) 0.7827(16) 0.285(12) Uani 0.50 1 d PD
C55 C 0.0000 0.155(3) 0.7500 0.285(12) Uani 1 2 d SD
C56 C 0.0000 0.296(3) 0.7500 0.285(12) Uani 1 2 d SD
C57 C 0.0176(18) 0.272(5) 0.814(3) 0.285(12) Uani 0.50 1 d P

loop_
_atom_site_aniso_label
_atom_site_aniso_U_11
_atom_site_aniso_U_22
_atom_site_aniso_U_33
_atom_site_aniso_U_23
_atom_site_aniso_U_13
_atom_site_aniso_U_12
Y1 0.0253(2) 0.0281(3) 0.0265(3) 0.0008(2) 0.00863(19) -0.0002(2)
O1 0.035(2) 0.044(2) 0.0261(19) -0.0023(17) 0.0096(16) -0.0069(17)
O2 0.0300(19) 0.037(2) 0.032(2) -0.0011(16) 0.0097(16) -0.0043(16)
O3 0.32(3) 0.175(18) 0.42(4) 0.00(3) 0.22(3) -0.04(3)
N1 0.024(2) 0.028(2) 0.025(2) -0.0047(18) 0.0048(17) 0.0005(17)
N2 0.031(2) 0.032(2) 0.036(3) 0.001(2) 0.013(2) 0.0050(19)
N4 0.028(2) 0.036(3) 0.036(3) 0.005(2) 0.015(2) 0.0025(19)
N3 0.029(2) 0.029(2) 0.037(3) 0.0048(19) 0.015(2) 0.0051(18)
N5 0.027(2) 0.034(2) 0.026(2) 0.0049(19) 0.0093(18) -0.0012(18)
Si1 0.0359(8) 0.0338(8) 0.0364(9) 0.0005(7) 0.0121(7) -0.0044(6)
Si2 0.0373(8) 0.0478(10) 0.0291(8) 0.0048(7) 0.0103(7) -0.0005(7)
C1 0.034(3) 0.037(3) 0.027(3) -0.002(2) 0.008(2) -0.001(2)
C2 0.033(3) 0.037(3) 0.032(3) -0.006(2) 0.011(2) 0.003(2)
C3 0.037(3) 0.051(4) 0.029(3) -0.004(3) 0.005(2) -0.003(3)
C4 0.047(3) 0.047(4) 0.032(3) -0.004(3) 0.014(3) -0.002(3)
C5 0.037(3) 0.049(4) 0.029(3) -0.006(3) 0.014(2) -0.004(3)
C6 0.033(3) 0.042(3) 0.028(3) -0.008(2) 0.010(2) -0.001(2)
C7 0.026(2) 0.028(3) 0.035(3) 0.001(2) 0.004(2) -0.001(2)
C8 0.036(3) 0.028(3) 0.031(3) -0.002(2) 0.009(2) -0.001(2)
C9 0.034(3) 0.036(3) 0.034(3) -0.002(2) 0.005(2) -0.004(2)
C10 0.026(3) 0.030(3) 0.038(3) -0.002(2) 0.002(2) -0.003(2)
C11 0.029(3) 0.041(3) 0.043(3) -0.001(3) 0.011(3) 0.001(2)
C12 0.026(2) 0.035(3) 0.032(3) -0.003(2) 0.005(2) 0.002(2)
C13 0.025(2) 0.048(3) 0.031(3) -0.006(2) 0.011(2) -0.002(2)
C14 0.028(3) 0.039(3) 0.036(3) -0.007(2) 0.010(2) 0.002(2)
C15 0.049(3) 0.040(2) 0.058(3) 0.010(2) 0.023(2) 0.001(2)
C16 0.049(3) 0.040(2) 0.058(3) 0.010(2) 0.023(2) 0.001(2)
C17 0.054(5) 0.064(6) 0.135(9) 0.017(6) -0.005(5) 0.021(4)
C18 0.199(12) 0.040(4) 0.062(5) 0.002(4) 0.055(7) 0.025(6)
C19 0.034(3) 0.045(4) 0.036(3) -0.008(3) 0.009(3) -0.005(3)
C20 0.036(3) 0.082(5) 0.046(4) 0.001(4) 0.002(3) -0.016(3)
C21 0.050(4) 0.059(4) 0.053(4) -0.009(3) 0.019(3) -0.017(3)
C22 0.041(4) 0.080(5) 0.077(5) -0.025(4) 0.032(4) -0.011(4)
C23 0.150(5) 0.131(5) 0.047(2) 0.001(3) 0.040(3) -0.044(4)
C24 0.150(5) 0.131(5) 0.047(2) 0.001(3) 0.040(3) -0.044(4)
C25 0.150(5) 0.131(5) 0.047(2) 0.001(3) 0.040(3) -0.044(4)
C26 0.150(5) 0.131(5) 0.047(2) 0.001(3) 0.040(3) -0.044(4)
C27 0.040(3) 0.048(4) 0.031(3) -0.007(3) 0.007(3) -0.002(3)
C28 0.041(4) 0.105(6) 0.044(4) -0.022(4) 0.015(3) 0.001(4)
C29 0.081(5) 0.062(5) 0.043(4) 0.000(3) 0.024(4) -0.017(4)
C30 0.058(4) 0.057(4) 0.042(4) -0.014(3) 0.017(3) -0.007(3)
C31 0.031(3) 0.040(3) 0.044(3) -0.004(3) 0.008(3) -0.002(2)
C32 0.040(4) 0.089(6) 0.067(5) 0.024(4) 0.007(4) 0.007(4)
C33 0.050(5) 0.070(6) 0.195(12) -0.069(7) 0.050(6) -0.023(4)
C34 0.041(4) 0.096(6) 0.067(5) 0.004(4) 0.016(4) -0.026(4)
C35 0.025(2) 0.030(3) 0.025(3) 0.002(2) 0.007(2) 0.000(2)
C36 0.032(3) 0.029(3) 0.045(3) 0.007(2) 0.016(3) 0.004(2)
C37 0.032(3) 0.054(4) 0.051(4) 0.006(3) 0.008(3) 0.006(3)
C38 0.041(4) 0.079(6) 0.070(5) 0.018(4) 0.009(4) 0.023(4)
C39 0.046(4) 0.062(5) 0.107(7) 0.029(5) 0.038(4) 0.027(4)
C40 0.065(5) 0.053(5) 0.089(6) 0.000(4) 0.036(4) 0.027(4)
C41 0.046(4) 0.051(4) 0.057(4) -0.002(3) 0.026(3) 0.017(3)
C42 0.029(3) 0.040(3) 0.027(3) 0.007(2) 0.011(2) 0.003(2)
C43 0.035(3) 0.042(3) 0.043(3) -0.002(3) 0.014(3) 0.006(2)
C44 0.030(3) 0.057(4) 0.061(4) -0.002(3) 0.013(3) 0.009(3)
C45 0.038(3) 0.068(5) 0.069(5) -0.009(4) 0.024(3) 0.016(3)
C46 0.048(4) 0.056(4) 0.054(4) -0.013(3) 0.022(3) 0.008(3)
C47 0.038(3) 0.042(3) 0.048(4) -0.007(3) 0.013(3) 0.001(3)
C48 0.061(4) 0.056(4) 0.044(4) -0.012(3) 0.013(3) -0.013(3)
C49 0.057(4) 0.060(4) 0.041(4) 0.017(3) 0.010(3) 0.008(3)
C50 0.052(4) 0.088(6) 0.040(4) 0.004(4) 0.022(3) 0.000(4)
C51 0.056(4) 0.047(4) 0.040(3) -0.009(3) 0.015(3) -0.010(3)
C52 0.039(3) 0.057(4) 0.061(4) -0.003(3) 0.017(3) -0.011(3)
C53 0.072(5) 0.033(3) 0.054(4) 0.002(3) 0.019(4) -0.003(3)
C54 0.32(3) 0.175(18) 0.42(4) 0.00(3) 0.22(3) -0.04(3)
C55 0.32(3) 0.175(18) 0.42(4) 0.00(3) 0.22(3) -0.04(3)
C56 0.32(3) 0.175(18) 0.42(4) 0.00(3) 0.22(3) -0.04(3)
C57 0.32(3) 0.175(18) 0.42(4) 0.00(3) 0.22(3) -0.04(3)

loop_
_atom_type_symbol
_atom_type_description
_atom_type_scat_dispersion_real
_atom_type_scat_dispersion_imag
_atom_type_scat_source
C C 0.0033 0.0016 'International Tables Vol C Tables 4.2.6.8 and 6.1.1.4'
H H 0.0000 0.0000 'International Tables Vol C Tables 4.2.6.8 and 6.1.1.4'
N N 0.0061 0.0033 'International Tables Vol C Tables 4.2.6.8 and 6.1.1.4'
O O 0.0106 0.0060 'International Tables Vol C Tables 4.2.6.8 and 6.1.1.4'
Si Si 0.0817 0.0704 'International Tables Vol C Tables 4.2.6.8 and 6.1.1.4'
Y Y -2.7962 3.5667 'International Tables Vol C Tables 4.2.6.8 and 6.1.1.4'

loop_
_geom_angle_atom_site_label_1
_geom_angle_atom_site_label_2
_geom_angle_atom_site_label_3
_geom_angle
_geom_angle_site_symmetry_1
_geom_angle_site_symmetry_3
O2 Y1 O1 154.35(14) . .
O2 Y1 N3 93.82(15) . .
O1 Y1 N3 97.78(15) . .
O2 Y1 N4 103.06(15) . .
O1 Y1 N4 102.45(15) . .
N3 Y1 N4 57.05(15) . .
O2 Y1 N1 76.15(13) . .
O1 Y1 N1 78.39(13) . .
N3 Y1 N1 123.92(14) . .
N4 Y1 N1 178.70(15) . .
O2 Y1 N2 87.49(14) . .
O1 Y1 N2 87.13(14) . .
N3 Y1 N2 165.03(14) . .
N4 Y1 N2 108.13(14) . .
N1 Y1 N2 70.86(13) . .
O2 Y1 C35 99.80(14) . .
O1 Y1 C35 101.22(14) . .
N3 Y1 C35 28.22(14) . .
N4 Y1 C35 28.83(14) . .
N1 Y1 C35 152.14(14) . .
N2 Y1 C35 136.94(14) . .
C1 O1 Y1 139.4(3) . .
C7 O2 Y1 145.4(3) . .
C57 O3 C54 110(5) . .
C15 N1 C14 111.8(4) . .
C15 N1 C13 111.9(4) . .
C14 N1 C13 104.7(4) . .
C15 N1 Y1 112.3(3) . .
C14 N1 Y1 107.1(3) . .
C13 N1 Y1 108.7(3) . .
C16 N2 C18 113.3(6) . .
C16 N2 C17 106.5(6) . .
C18 N2 C17 105.8(7) . .
C16 N2 Y1 107.7(3) . .
C18 N2 Y1 111.0(4) . .
C17 N2 Y1 112.5(4) . .
C35 N4 C42 120.7(4) . .
C35 N4 Y1 93.2(3) . .
C42 N4 Y1 146.1(3) . .
C35 N3 C36 122.8(4) . .
C35 N3 Y1 96.2(3) . .
C36 N3 Y1 140.6(3) . .
C35 N5 Si1 117.6(3) . .
C35 N5 Si2 120.3(3) . .
Si1 N5 Si2 122.1(2) . .
N5 Si1 C51 109.0(3) . .
N5 Si1 C52 113.4(3) . .
C51 Si1 C52 108.4(3) . .
N5 Si1 C53 110.3(3) . .
C51 Si1 C53 109.6(3) . .
C52 Si1 C53 106.1(3) . .
N5 Si2 C48 109.5(3) . .
N5 Si2 C49 111.7(3) . .
C48 Si2 C49 109.3(3) . .
N5 Si2 C50 109.8(3) . .
C48 Si2 C50 108.9(3) . .
C49 Si2 C50 107.6(3) . .
O1 C1 C6 118.0(5) . .
O1 C1 C2 123.7(5) . .
C6 C1 C2 118.3(5) . .
C3 C2 C1 117.6(5) . .
C3 C2 C19 120.0(5) . .
C1 C2 C19 122.2(5) . .
C2 C3 C4 124.7(5) . .
C2 C3 H3 117.7 . .
C4 C3 H3 117.7 . .
C5 C4 C3 116.2(5) . .
C5 C4 C23 121.9(7) . .
C3 C4 C23 121.7(7) . .
C4 C5 C6 121.4(5) . .
C4 C5 H5 119.3 . .
C6 C5 H5 119.3 . .
C5 C6 C1 121.5(5) . .
C5 C6 C13 119.1(5) . .
C1 C6 C13 119.3(5) . .
O2 C7 C12 117.6(5) . .
O2 C7 C8 123.8(5) . .
C12 C7 C8 118.6(5) . .
C9 C8 C7 117.4(5) . .
C9 C8 C27 120.5(5) . .
C7 C8 C27 121.9(5) . .
C10 C9 C8 124.8(5) . .
C10 C9 H9 117.6 . .
C8 C9 H9 117.6 . .
C11 C10 C9 116.8(5) . .
C11 C10 C31 121.3(5) . .
C9 C10 C31 121.8(5) . .
C10 C11 C12 120.8(5) . .
C10 C11 H11 119.6 . .
C12 C11 H11 119.6 . .
C7 C12 C11 121.6(5) . .
C7 C12 C14 120.6(5) . .
C11 C12 C14 117.3(5) . .
C6 C13 N1 116.8(4) . .
C6 C13 H13A 108.1 . .
N1 C13 H13A 108.1 . .
C6 C13 H13B 108.1 . .
N1 C13 H13B 108.1 . .
H13A C13 H13B 107.3 . .
N1 C14 C12 118.0(4) . .
N1 C14 H14A 107.8 . .
C12 C14 H14A 107.8 . .
N1 C14 H14B 107.8 . .
C12 C14 H14B 107.8 . .
H14A C14 H14B 107.2 . .
N1 C15 C16 112.0(5) . .
N1 C15 H15A 109.2 . .
C16 C15 H15A 109.2 . .
N1 C15 H15B 109.2 . .
C16 C15 H15B 109.2 . .
H15A C15 H15B 107.9 . .
N2 C16 C15 114.7(5) . .
N2 C16 H16A 108.6 . .
C15 C16 H16A 108.6 . .
N2 C16 H16B 108.6 . .
C15 C16 H16B 108.6 . .
H16A C16 H16B 107.6 . .
N2 C17 H17A 109.5 . .
N2 C17 H17B 109.5 . .
H17A C17 H17B 109.5 . .
N2 C17 H17C 109.5 . .
H17A C17 H17C 109.5 . .
H17B C17 H17C 109.5 . .
N2 C18 H18A 109.5 . .
N2 C18 H18B 109.5 . .
H18A C18 H18B 109.5 . .
N2 C18 H18C 109.5 . .
H18A C18 H18C 109.5 . .
H18B C18 H18C 109.5 . .
C20 C19 C21 107.7(5) . .
C20 C19 C22 107.7(5) . .
C21 C19 C22 108.9(6) . .
C20 C19 C2 113.7(5) . .
C21 C19 C2 108.2(5) . .
C22 C19 C2 110.5(5) . .
C19 C20 H20A 109.5 . .
C19 C20 H20B 109.5 . .
H20A C20 H20B 109.5 . .
C19 C20 H20C 109.5 . .
H20A C20 H20C 109.5 . .
H20B C20 H20C 109.5 . .
C19 C21 H21A 109.5 . .
C19 C21 H21B 109.5 . .
H21A C21 H21B 109.5 . .
C19 C21 H21C 109.5 . .
H21A C21 H21C 109.5 . .
H21B C21 H21C 109.5 . .
C19 C22 H22A 109.5 . .
C19 C22 H22B 109.5 . .
H22A C22 H22B 109.5 . .
C19 C22 H22C 109.5 . .
H22A C22 H22C 109.5 . .
H22B C22 H22C 109.5 . .
C25 C23 C24 120.0(9) . .
C25 C23 C4 114.7(8) . .
C24 C23 C4 114.9(8) . .
C25 C23 C26 102.2(9) . .
C24 C23 C26 94.6(9) . .
C4 C23 C26 106.0(8) . .
C23 C24 H24A 109.5 . .
C23 C24 H24B 109.5 . .
H24A C24 H24B 109.5 . .
C23 C24 H24C 109.5 . .
H24A C24 H24C 109.5 . .
H24B C24 H24C 109.5 . .
C23 C25 H25A 109.5 . .
C23 C25 H25B 109.5 . .
H25A C25 H25B 109.5 . .
C23 C25 H25C 109.5 . .
H25A C25 H25C 109.5 . .
H25B C25 H25C 109.5 . .
C23 C26 H26A 109.5 . .
C23 C26 H26B 109.5 . .
H26A C26 H26B 109.5 . .
C23 C26 H26C 109.5 . .
H26A C26 H26C 109.5 . .
H26B C26 H26C 109.5 . .
C29 C27 C30 107.5(5) . .
C29 C27 C28 110.1(6) . .
C30 C27 C28 107.7(5) . .
C29 C27 C8 108.0(5) . .
C30 C27 C8 112.3(5) . .
C28 C27 C8 111.2(5) . .
C27 C28 H28A 109.5 . .
C27 C28 H28B 109.5 . .
H28A C28 H28B 109.5 . .
C27 C28 H28C 109.5 . .
H28A C28 H28C 109.5 . .
H28B C28 H28C 109.5 . .
C27 C29 H29A 109.5 . .
C27 C29 H29B 109.5 . .
H29A C29 H29B 109.5 . .
C27 C29 H29C 109.5 . .
H29A C29 H29C 109.5 . .
H29B C29 H29C 109.5 . .
C27 C30 H30A 109.5 . .
C27 C30 H30B 109.5 . .
H30A C30 H30B 109.5 . .
C27 C30 H30C 109.5 . .
H30A C30 H30C 109.5 . .
H30B C30 H30C 109.5 . .
C33 C31 C32 110.2(7) . .
C33 C31 C34 108.9(7) . .
C32 C31 C34 105.4(6) . .
C33 C31 C10 111.7(5) . .
C32 C31 C10 108.1(5) . .
C34 C31 C10 112.2(5) . .
C31 C32 H32A 109.5 . .
C31 C32 H32B 109.5 . .
H32A C32 H32B 109.5 . .
C31 C32 H32C 109.5 . .
H32A C32 H32C 109.5 . .
H32B C32 H32C 109.5 . .
C31 C33 H33A 109.5 . .
C31 C33 H33B 109.5 . .
H33A C33 H33B 109.5 . .
C31 C33 H33C 109.5 . .
H33A C33 H33C 109.5 . .
H33B C33 H33C 109.5 . .
C31 C34 H34A 109.5 . .
C31 C34 H34B 109.5 . .
H34A C34 H34B 109.5 . .
C31 C34 H34C 109.5 . .
H34A C34 H34C 109.5 . .
H34B C34 H34C 109.5 . .
N3 C35 N4 113.5(4) . .
N3 C35 N5 123.5(4) . .
N4 C35 N5 122.9(4) . .
N3 C35 Y1 55.6(3) . .
N4 C35 Y1 58.0(3) . .
N5 C35 Y1 177.1(4) . .
N3 C36 C41 109.1(5) . .
N3 C36 C37 109.9(5) . .
C41 C36 C37 109.6(5) . .
N3 C36 H36 109.4 . .
C41 C36 H36 109.4 . .
C37 C36 H36 109.4 . .
C38 C37 C36 110.8(6) . .
C38 C37 H37A 109.5 . .
C36 C37 H37A 109.5 . .
C38 C37 H37B 109.5 . .
C36 C37 H37B 109.5 . .
H37A C37 H37B 108.1 . .
C39 C38 C37 111.3(6) . .
C39 C38 H38A 109.4 . .
C37 C38 H38A 109.4 . .
C39 C38 H38B 109.4 . .
C37 C38 H38B 109.4 . .
H38A C38 H38B 108.0 . .
C38 C39 C40 111.0(6) . .
C38 C39 H39A 109.4 . .
C40 C39 H39A 109.4 . .
C38 C39 H39B 109.4 . .
C40 C39 H39B 109.4 . .
H39A C39 H39B 108.0 . .
C39 C40 C41 112.7(6) . .
C39 C40 H40A 109.0 . .
C41 C40 H40A 109.0 . .
C39 C40 H40B 109.0 . .
C41 C40 H40B 109.0 . .
H40A C40 H40B 107.8 . .
C40 C41 C36 111.1(6) . .
C40 C41 H41A 109.4 . .
C36 C41 H41A 109.4 . .
C40 C41 H41B 109.4 . .
C36 C41 H41B 109.4 . .
H41A C41 H41B 108.0 . .
N4 C42 C47 111.3(4) . .
N4 C42 C43 111.7(4) . .
C47 C42 C43 109.1(5) . .
N4 C42 H42 108.2 . .
C47 C42 H42 108.2 . .
C43 C42 H42 108.2 . .
C44 C43 C42 110.9(5) . .
C44 C43 H43A 109.5 . .
C42 C43 H43A 109.5 . .
C44 C43 H43B 109.5 . .
C42 C43 H43B 109.5 . .
H43A C43 H43B 108.0 . .
C45 C44 C43 112.2(5) . .
C45 C44 H44A 109.2 . .
C43 C44 H44A 109.2 . .
C45 C44 H44B 109.2 . .
C43 C44 H44B 109.2 . .
H44A C44 H44B 107.9 . .
C46 C45 C44 111.3(5) . .
C46 C45 H45A 109.4 . .
C44 C45 H45A 109.4 . .
C46 C45 H45B 109.4 . .
C44 C45 H45B 109.4 . .
H45A C45 H45B 108.0 . .
C45 C46 C47 111.7(5) . .
C45 C46 H46A 109.3 . .
C47 C46 H46A 109.3 . .
C45 C46 H46B 109.3 . .
C47 C46 H46B 109.3 . .
H46A C46 H46B 107.9 . .
C42 C47 C46 111.1(5) . .
C42 C47 H47A 109.4 . .
C46 C47 H47A 109.4 . .
C42 C47 H47B 109.4 . .
C46 C47 H47B 109.4 . .
H47A C47 H47B 108.0 . .
Si2 C48 H48A 109.5 . .
Si2 C48 H48B 109.5 . .
H48A C48 H48B 109.5 . .
Si2 C48 H48C 109.5 . .
H48A C48 H48C 109.5 . .
H48B C48 H48C 109.5 . .
Si2 C49 H49A 109.5 . .
Si2 C49 H49B 109.5 . .
H49A C49 H49B 109.5 . .
Si2 C49 H49C 109.5 . .
H49A C49 H49C 109.5 . .
H49B C49 H49C 109.5 . .
Si2 C50 H50A 109.5 . .
Si2 C50 H50B 109.5 . .
H50A C50 H50B 109.5 . .
Si2 C50 H50C 109.5 . .
H50A C50 H50C 109.5 . .
H50B C50 H50C 109.5 . .
Si1 C51 H51A 109.5 . .
Si1 C51 H51B 109.5 . .
H51A C51 H51B 109.5 . .
Si1 C51 H51C 109.5 . .
H51A C51 H51C 109.5 . .
H51B C51 H51C 109.5 . .
Si1 C52 H52A 109.5 . .
Si1 C52 H52B 109.5 . .
H52A C52 H52B 109.5 . .
Si1 C52 H52C 109.5 . .
H52A C52 H52C 109.5 . .
H52B C52 H52C 109.5 . .
Si1 C53 H53A 109.5 . .
Si1 C53 H53B 109.5 . .
H53A C53 H53B 109.5 . .
Si1 C53 H53C 109.5 . .
H53A C53 H53C 109.5 . .
H53B C53 H53C 109.5 . .
C55 C54 O3 104(4) . .
C55 C54 C54 40(3) . 2_556
O3 C54 C54 144(3) . 2_556
C54 C55 C54 101(5) . 2_556
C54 C55 C56 130(3) . .
C54 C55 C56 130(3) 2_556 .
C55 C56 C57 82(2) . .
C55 C56 C57 82(2) . 2_556
C57 C56 C57 163(4) . 2_556
O3 C57 C56 109(5) . .

loop_
_geom_bond_atom_site_label_1
_geom_bond_atom_site_label_2
_geom_bond_distance
_geom_bond_site_symmetry_2
Y1 O2 2.150(4) .
Y1 O1 2.173(4) .
Y1 N3 2.323(4) .
Y1 N4 2.378(4) .
Y1 N1 2.528(4) .
Y1 N2 2.589(4) .
Y1 C35 2.800(5) .
O1 C1 1.342(6) .
O2 C7 1.346(6) .
O3 C57 1.28(6) .
O3 C54 1.439(10) .
N1 C15 1.487(7) .
N1 C14 1.487(6) .
N1 C13 1.500(7) .
N2 C16 1.448(7) .
N2 C18 1.450(9) .
N2 C17 1.468(8) .
N4 C35 1.352(6) .
N4 C42 1.459(6) .
N3 C35 1.332(6) .
N3 C36 1.453(6) .
N5 C35 1.428(6) .
N5 Si1 1.755(5) .
N5 Si2 1.762(4) .
Si1 C51 1.847(6) .
Si1 C52 1.865(6) .
Si1 C53 1.870(6) .
Si2 C48 1.853(7) .
Si2 C49 1.868(7) .
Si2 C50 1.875(7) .
C1 C6 1.397(7) .
C1 C2 1.417(7) .
C2 C3 1.387(8) .
C2 C19 1.547(8) .
C3 C4 1.396(8) .
C3 H3 0.9400 .
C4 C5 1.382(8) .
C4 C23 1.520(10) .
C5 C6 1.390(8) .
C5 H5 0.9400 .
C6 C13 1.499(7) .
C7 C12 1.394(8) .
C7 C8 1.420(7) .
C8 C9 1.398(7) .
C8 C27 1.542(8) .
C9 C10 1.391(8) .
C9 H9 0.9400 .
C10 C11 1.384(8) .
C10 C31 1.536(7) .
C11 C12 1.408(7) .
C11 H11 0.9400 .
C12 C14 1.502(7) .
C13 H13A 0.9800 .
C13 H13B 0.9800 .
C14 H14A 0.9800 .
C14 H14B 0.9800 .
C15 C16 1.519(8) .
C15 H15A 0.9800 .
C15 H15B 0.9800 .
C16 H16A 0.9800 .
C16 H16B 0.9800 .
C17 H17A 0.9700 .
C17 H17B 0.9700 .
C17 H17C 0.9700 .
C18 H18A 0.9700 .
C18 H18B 0.9700 .
C18 H18C 0.9700 .
C19 C20 1.522(8) .
C19 C21 1.534(9) .
C19 C22 1.534(9) .
C20 H20A 0.9700 .
C20 H20B 0.9700 .
C20 H20C 0.9700 .
C21 H21A 0.9700 .
C21 H21B 0.9700 .
C21 H21C 0.9700 .
C22 H22A 0.9700 .
C22 H22B 0.9700 .
C22 H22C 0.9700 .
C23 C25 1.455(13) .
C23 C24 1.468(14) .
C23 C26 1.626(16) .
C24 H24A 0.9700 .
C24 H24B 0.9700 .
C24 H24C 0.9700 .
C25 H25A 0.9700 .
C25 H25B 0.9700 .
C25 H25C 0.9700 .
C26 H26A 0.9700 .
C26 H26B 0.9700 .
C26 H26C 0.9700 .
C27 C29 1.527(9) .
C27 C30 1.532(8) .
C27 C28 1.534(9) .
C28 H28A 0.9700 .
C28 H28B 0.9700 .
C28 H28C 0.9700 .
C29 H29A 0.9700 .
C29 H29B 0.9700 .
C29 H29C 0.9700 .
C30 H30A 0.9700 .
C30 H30B 0.9700 .
C30 H30C 0.9700 .
C31 C33 1.506(9) .
C31 C32 1.524(9) .
C31 C34 1.536(9) .
C32 H32A 0.9700 .
C32 H32B 0.9700 .
C32 H32C 0.9700 .
C33 H33A 0.9700 .
C33 H33B 0.9700 .
C33 H33C 0.9700 .
C34 H34A 0.9700 .
C34 H34B 0.9700 .
C34 H34C 0.9700 .
C36 C41 1.531(8) .
C36 C37 1.542(8) .
C36 H36 0.9900 .
C37 C38 1.536(9) .
C37 H37A 0.9800 .
C37 H37B 0.9800 .
C38 C39 1.508(11) .
C38 H38A 0.9800 .
C38 H38B 0.9800 .
C39 C40 1.511(11) .
C39 H39A 0.9800 .
C39 H39B 0.9800 .
C40 C41 1.525(9) .
C40 H40A 0.9800 .
C40 H40B 0.9800 .
C41 H41A 0.9800 .
C41 H41B 0.9800 .
C42 C47 1.521(8) .
C42 C43 1.524(7) .
C42 H42 0.9900 .
C43 C44 1.521(8) .
C43 H43A 0.9800 .
C43 H43B 0.9800 .
C44 C45 1.514(9) .
C44 H44A 0.9800 .
C44 H44B 0.9800 .
C45 C46 1.506(9) .
C45 H45A 0.9800 .
C45 H45B 0.9800 .
C46 C47 1.533(8) .
C46 H46A 0.9800 .
C46 H46B 0.9800 .
C47 H47A 0.9800 .
C47 H47B 0.9800 .
C48 H48A 0.9700 .
C48 H48B 0.9700 .
C48 H48C 0.9700 .
C49 H49A 0.9700 .
C49 H49B 0.9700 .
C49 H49C 0.9700 .
C50 H50A 0.9700 .
C50 H50B 0.9700 .
C50 H50C 0.9700 .
C51 H51A 0.9700 .
C51 H51B 0.9700 .
C51 H51C 0.9700 .
C52 H52A 0.9700 .
C52 H52B 0.9700 .
C52 H52C 0.9700 .
C53 H53A 0.9700 .
C53 H53B 0.9700 .
C53 H53C 0.9700 .
C54 C55 1.19(5) .
C54 C54 1.83(9) 2_556
C55 C54 1.19(5) 2_556
C55 C56 1.545(10) .
C56 C57 1.82(7) .
C56 C57 1.82(7) 2_556
